data_7121084
loop_
_publ_author_name
'Wu, Jianfeng'
'Li, Xiao-Lei'
'Guo, Mei'
'Zhao, Lang'
'Zhang, Yi-Quan'
'Tang, Jinkui'

_publ_section_title
;
 Realization of toroidal magnetic moments in heterometallic 3d-4f
 metallocycles.
;
_journal_issue 9
_journal_name_full 'Chemical communications (Cambridge, England)'
_journal_page_first 1065
_journal_page_last 1068
_journal_paper_doi 10.1039/c7cc09391h
_journal_volume 54
_journal_year 2018
_chemical_formula_moiety 'C126 H102 Cl12 N42 O30 Tb6 Zn6, 6(Cl1 O4), 31(O)'
_chemical_formula_sum 'C126 H163 Cl18 N42 O84 Tb6 Zn6'
_chemical_formula_weight 5593.81
_space_group_crystal_system trigonal
_space_group_IT_number 165
_space_group_name_Hall '-P 3 2"c'
_space_group_name_H-M_alt 'P -3 c 1'
_symmetry_space_group_name_Hall '-P 3 2"c'
_symmetry_space_group_name_H-M 'P -3 c 1'
_atom_sites_solution_hydrogens geom
_atom_sites_solution_primary direct
_audit_block_doi 10.5517/ccdc.csd.cc1nj4w6
_audit_creation_date 2017-02-26
_audit_creation_method
;
Olex2 1.2-beta
(compiled 2016.12.12 svn.r3370 for OlexSys, GUI svn.r5282)
;
_audit_update_record
;
2017-02-26 deposited with the CCDC.
2018-01-03 downloaded from the CCDC.
;
_cell_angle_alpha 90
_cell_angle_beta 90
_cell_angle_gamma 120
_cell_formula_units_Z 2
_cell_length_a 28.4167(7)
_cell_length_b 28.4167(7)
_cell_length_c 19.3922(10)
_cell_measurement_reflns_used 9922
_cell_measurement_temperature 296(2)
_cell_measurement_theta_max 24.24
_cell_measurement_theta_min 2.26
_cell_volume 13561.4(8)
_computing_cell_refinement 'SAINT v7.68A (Bruker, 2009)'
_computing_data_collection 'SAINT v7.68A (Bruker, 2009)'
_computing_data_reduction 'SAINT v7.68A (Bruker, 2009)'
_computing_molecular_graphics 'Olex2 (Dolomanov et al., 2009)'
_computing_publication_material 'Olex2 (Dolomanov et al., 2009)'
_computing_structure_refinement 'ShelXL (Sheldrick, 2015)'
_computing_structure_solution 'SIR2004 (Burla et al., 2007)'
_diffrn_ambient_temperature 296.15
_diffrn_measured_fraction_theta_full 0.996
_diffrn_measured_fraction_theta_max 0.996
_diffrn_measurement_device_type 'CCD area detector'
_diffrn_measurement_method 'phi and omega scans'
_diffrn_radiation_monochromator graphite
_diffrn_radiation_type MoK\a
_diffrn_radiation_wavelength 0.71073
_diffrn_reflns_av_R_equivalents 0.1403
_diffrn_reflns_av_unetI/netI 0.0733
_diffrn_reflns_Laue_measured_fraction_full 0.996
_diffrn_reflns_Laue_measured_fraction_max 0.996
_diffrn_reflns_limit_h_max 24
_diffrn_reflns_limit_h_min -33
_diffrn_reflns_limit_k_max 33
_diffrn_reflns_limit_k_min -33
_diffrn_reflns_limit_l_max 23
_diffrn_reflns_limit_l_min -23
_diffrn_reflns_number 78703
_diffrn_reflns_point_group_measured_fraction_full 0.996
_diffrn_reflns_point_group_measured_fraction_max 0.996
_diffrn_reflns_theta_full 25.097
_diffrn_reflns_theta_max 25.10
_diffrn_reflns_theta_min 0.83
_exptl_absorpt_coefficient_mu 2.313
_exptl_absorpt_correction_T_max 0.630
_exptl_absorpt_correction_T_min 0.593
_exptl_absorpt_correction_type multi-scan
_exptl_crystal_colour yellow
_exptl_crystal_density_diffrn 1.370
_exptl_crystal_description club
_exptl_crystal_F_000 5522
_exptl_crystal_size_max 0.23
_exptl_crystal_size_mid 0.2
_exptl_crystal_size_min 0.2
_refine_diff_density_max 2.572
_refine_diff_density_min -1.098
_refine_diff_density_rms 0.204
_refine_ls_extinction_method none
_refine_ls_goodness_of_fit_ref 1.027
_refine_ls_hydrogen_treatment mixed
_refine_ls_matrix_type full
_refine_ls_number_parameters 440
_refine_ls_number_reflns 8023
_refine_ls_number_restraints 85
_refine_ls_restrained_S_all 1.044
_refine_ls_R_factor_all 0.1394
_refine_ls_R_factor_gt 0.0838
_refine_ls_shift/su_max 0.001
_refine_ls_shift/su_mean 0.000
_refine_ls_structure_factor_coef Fsqd
_refine_ls_weighting_details 'w=1/[\s^2^(Fo^2^)+(0.1709P)^2^+60.7791P] where P=(Fo^2^+2Fc^2^)/3'
_refine_ls_weighting_scheme calc
_refine_ls_wR_factor_gt 0.2403
_refine_ls_wR_factor_ref 0.2927
_reflns_Friedel_coverage 0.000
_reflns_number_gt 4486
_reflns_number_total 8023
_reflns_threshold_expression 'I > 2\s(I)'
_cod_data_source_file c7cc09391h2.cif
_cod_data_source_block Tb6Zn6
_cod_depositor_comments
;
The following automatic conversions were performed:

'_exptl_absorpt_correction_type' value 'multi_scan' changed to
'multi-scan' according to
/home/data/users/saulius/crontab/automatic-downloads/rss-feeds/RSC/lib/dictionaries/cif_core.dic
dictionary named 'cif_core.dic' version 2.4.2 from 2011-04-26.

Automatic conversion script
Id: cif_fix_values 4973 2017-02-22 13:04:09Z antanas 

 Adding full bibliography for 7121084--7121086.cif.
;
_cod_original_cell_volume 13561.4(10)
_cod_database_code 7121084
_shelx_shelxl_version_number 2014/7
_shelx_space_group_comment
;
The symmetry employed for this shelxl refinement is uniquely defined
by the following loop, which should always be used as a source of
symmetry information in preference to the above space-group names.
They are only intended as comments.
;
_olex2_refinement_description
;
1. Fixed Uiso
 At 1.5 times of:
  All C(H,H) groups, H17 of C17, H4 of C4, H10 of C10, All O(H) groups
 At 1.2 times of:
  H18 of C18, H12 of C12, H11 of C11, H19 of C19
2. Restrained distances
 Cl4-O8 = Cl4-O9
 1.44 with sigma of 0.02
 H1-H1A = H1-H1B
 2.19 with sigma of 0.01
3. Rigid bond restraints
 O8, Cl4, O9, Cl4
 with sigma for 1-2 distances of 0.01 and sigma for 1-3 distances of 0.01
4. Uiso/Uaniso restraints and constraints
Uanis(O8) \\sim Ueq, Uanis(O9) \\sim Ueq, Uanis(O10) \\sim Ueq, Uanis(O11)
\\sim Ueq, Uanis(O12) \\sim Ueq, Uanis(O13) \\sim Ueq, Uanis(O14) \\sim Ueq,
Uanis(O15) \\sim Ueq, Uanis(C17) \\sim Ueq, Uanis(C18) \\sim Ueq, Uanis(C19)
\\sim Ueq, Uanis(C20) \\sim Ueq: with sigma of 0.01 and sigma for terminal
atoms of 0.02
Uanis(O16) \\sim Ueq: with sigma of 0.04 and sigma for terminal atoms of 0.12
5. Others
 Fixed Sof: Cl4(0.66667) O8(0.66667)
6.a Secondary CH2 refined with riding coordinates:
 C1(H1A,H1B), C8(H8A,H8B)
6.b Aromatic/amide H refined with riding coordinates:
 C3(H3), C4(H4), C5(H5), C7(H7), C10(H10), C11(H11), C12(H12), C14(H14),
 C17(H17), C18(H18), C19(H19)
6.c Idealised tetrahedral OH refined as rotating group:
 O1(H1), O4(H4A)
;
_olex2_submission_special_instructions 'No special instructions were received'

loop_
_space_group_symop_operation_xyz
'x, y, z'
'-y, x-y, z'
'-x+y, -x, z'
'y, x, -z+1/2'
'x-y, -y, -z+1/2'
'-x, -x+y, -z+1/2'
'-x, -y, -z'
'y, -x+y, -z'
'x-y, x, -z'
'-y, -x, z-1/2'
'-x+y, y, z-1/2'
'x, x-y, z-1/2'

loop_
_atom_site_label
_atom_site_type_symbol
_atom_site_fract_x
_atom_site_fract_y
_atom_site_fract_z
_atom_site_U_iso_or_equiv
_atom_site_adp_type
_atom_site_occupancy
_atom_site_site_symmetry_order
_atom_site_calc_flag
_atom_site_refinement_flags_posn
_atom_site_refinement_flags_adp
_atom_site_refinement_flags_occupancy
C1 C 0.3019(7) 0.5362(6) 0.0941(6) 0.075(5) Uani 1 1 d . . .
H1A H 0.2671 0.5288 0.1125 0.113 Uiso 1 1 calc DR . .
H1B H 0.3259 0.5753 0.0936 0.113 Uiso 1 1 calc DR . .
C2 C 0.3256(5) 0.5105(5) 0.1401(8) 0.054(3) Uani 1 1 d . . .
C3 C 0.3422(6) 0.5290(5) 0.2047(8) 0.061(4) Uani 1 1 d . . .
H3 H 0.3398 0.5585 0.2210 0.04(3) Uiso 1 1 calc R . .
C4 C 0.3619(6) 0.5050(6) 0.2453(8) 0.066(4) Uani 1 1 d . . .
H4 H 0.3708 0.5159 0.2909 0.099 Uiso 1 1 calc R . .
C5 C 0.3692(6) 0.4636(6) 0.2187(9) 0.068(4) Uani 1 1 d . . .
H5 H 0.3842 0.4472 0.2454 0.07(4) Uiso 1 1 calc R . .
C6 C 0.3531(5) 0.4474(5) 0.1502(8) 0.056(4) Uani 1 1 d . . .
C7 C 0.3616(6) 0.4071(7) 0.1164(9) 0.078(5) Uani 1 1 d . . .
H7 H 0.3784 0.3903 0.1383 0.08(5) Uiso 1 1 calc R . .
C8 C 0.3971(6) 0.5057(8) -0.1053(10) 0.088(6) Uani 1 1 d . . .
H8A H 0.4104 0.4815 -0.1182 0.07(4) Uiso 1 1 calc R . .
H8B H 0.4262 0.5428 -0.1121 0.15(8) Uiso 1 1 calc R . .
C9 C 0.3506(5) 0.4950(5) -0.1484(9) 0.060(4) Uani 1 1 d . . .
C10 C 0.3582(6) 0.5096(7) -0.2196(11) 0.085(5) Uani 1 1 d . . .
H10 H 0.3927 0.5275 -0.2389 0.128 Uiso 1 1 calc R . .
C11 C 0.3132(7) 0.4966(8) -0.2586(9) 0.093(6) Uani 1 1 d . . .
H11 H 0.3166 0.5055 -0.3051 0.112 Uiso 1 1 calc R . .
C12 C 0.2629(6) 0.4702(7) -0.2278(9) 0.081(5) Uani 1 1 d . . .
H12 H 0.2319 0.4599 -0.2541 0.097 Uiso 1 1 calc R . .
C13 C 0.2585(5) 0.4592(6) -0.1601(8) 0.058(4) Uani 1 1 d . . .
C14 C 0.2064(5) 0.4326(6) -0.1233(8) 0.061(4) Uani 1 1 d . . .
H14 H 0.1740 0.4229 -0.1459 0.05(3) Uiso 1 1 calc R . .
C15 C 0.1690(5) 0.3971(6) 0.0433(8) 0.065(4) Uani 1 1 d . . .
C16 C 0.1222(6) 0.3805(8) 0.0892(10) 0.098(6) Uani 1 1 d . . .
C17 C 0.1224(8) 0.3697(9) 0.1595(10) 0.106(6) Uani 1 1 d . U .
H17 H 0.1522 0.3714 0.1815 0.159 Uiso 1 1 calc R . .
C18 C 0.0754(11) 0.3566(12) 0.1932(14) 0.155(10) Uani 1 1 d . U .
H18 H 0.0749 0.3544 0.2411 0.186 Uiso 1 1 calc R . .
C19 C 0.0286(9) 0.3464(10) 0.1594(11) 0.117(7) Uani 1 1 d . U .
H19 H -0.0036 0.3354 0.1833 0.141 Uiso 1 1 calc R . .
C20 C 0.0312(6) 0.3527(7) 0.0916(8) 0.081(5) Uani 1 1 d . U .
C21 C -0.0174(5) 0.3416(7) 0.0469(9) 0.083(5) Uani 1 1 d . . .
Cl1 Cl 0.0621(2) 0.3305(3) -0.1421(3) 0.127(2) Uani 1 1 d . . .
Cl2 Cl 0.10142(15) 0.47050(16) -0.0781(2) 0.0794(12) Uani 1 1 d . . .
Cl3 Cl 0.3333 0.6667 0.1981(4) 0.0588(15) Uani 1 3 d S T P
Cl4 Cl 0.5134(3) 0.5273(4) 0.2214(5) 0.118(3) Uani 0.6667 1 d D U .
Tb1 Tb 0.28987(2) 0.43094(2) -0.00333(4) 0.0483(3) Uani 1 1 d . . .
N1 N 0.3297(4) 0.4697(4) 0.1111(5) 0.046(2) Uani 1 1 d . . .
N2 N 0.3441(5) 0.3959(5) 0.0535(6) 0.058(3) Uani 1 1 d . . .
N3 N 0.3015(4) 0.4705(3) -0.1194(6) 0.047(3) Uani 1 1 d . . .
N4 N 0.2074(4) 0.4231(4) -0.0585(6) 0.046(2) Uani 1 1 d . . .
N5 N 0.1599(4) 0.4028(4) -0.0233(6) 0.053(3) Uani 1 1 d . . .
N6 N 0.0765(4) 0.3675(6) 0.0552(6) 0.071(4) Uani 1 1 d . . .
N8 N -0.0049(4) 0.3553(5) -0.0171(6) 0.066(3) Uani 1 1 d . . .
O1 O 0.2946(4) 0.5160(4) 0.0255(5) 0.064(3) Uani 1 1 d . . .
H1 H 0.2818 0.5307 0.0017 0.096 Uiso 1 1 calc DGR . .
O2 O -0.0641(3) 0.3209(5) 0.0767(6) 0.092(4) Uani 1 1 d . . .
O3 O 0.2145(3) 0.4086(4) 0.0706(5) 0.071(3) Uani 1 1 d . . .
O4 O 0.3813(3) 0.4976(5) -0.0348(6) 0.079(3) Uani 1 1 d . . .
H4A H 0.4063 0.4999 -0.0113 0.119 Uiso 1 1 calc GR . .
O5 O 0.2278(5) 0.3347(4) -0.0058(8) 0.115(5) Uani 1 1 d . . .
O6 O 0.3333 0.6667 0.1269(13) 0.112(7) Uani 1 3 d S T P
O7 O 0.3319(4) 0.7136(4) 0.2161(7) 0.091(4) Uani 1 1 d . . .
O8 O 0.5069(14) 0.5605(11) 0.1676(13) 0.188(10) Uani 0.6667 1 d D U .
O9 O 0.4813(7) 0.5118(7) 0.2916(8) 0.156(5) Uani 1 1 d D U .
O10 O 0.5719(13) 0.5516(12) 0.2269(16) 0.270(14) Uani 1 1 d . U .
O11 O 0.1781(13) 0.5279(13) 0.0525(13) 0.295(14) Uani 1 1 d . U .
O12 O 0.1319(15) 0.2660(15) 0.0439(15) 0.320(15) Uani 1 1 d . U .
O13 O 0.886(2) 0.1782(19) 0.175(2) 0.44(3) Uani 1 1 d . U .
O14 O 0.4615(10) 0.5077(11) 0.0490(12) 0.236(10) Uani 1 1 d . U .
O15 O 0.2124(18) 0.3063(18) 0.190(2) 0.39(2) Uani 1 1 d . U .
Zn1 Zn 0.07831(5) 0.38434(7) -0.04883(9) 0.0565(5) Uani 1 1 d . . .
O16 O 0.0000 0.0000 0.0000 0.57(8) Uani 1 6 d S TU P

loop_
_atom_site_aniso_label
_atom_site_aniso_U_11
_atom_site_aniso_U_22
_atom_site_aniso_U_33
_atom_site_aniso_U_23
_atom_site_aniso_U_13
_atom_site_aniso_U_12
C1 0.111(13) 0.075(10) 0.079(11) 0.011(9) 0.033(10) 0.075(10)
C2 0.048(8) 0.049(8) 0.072(10) 0.002(7) 0.014(7) 0.028(6)
C3 0.070(9) 0.038(7) 0.079(11) -0.002(7) 0.014(8) 0.029(7)
C4 0.060(9) 0.063(9) 0.073(10) -0.017(8) -0.012(8) 0.029(8)
C5 0.067(10) 0.067(10) 0.079(11) -0.015(8) -0.016(8) 0.040(8)
C6 0.041(7) 0.049(8) 0.089(11) -0.005(8) -0.007(7) 0.030(6)
C7 0.082(11) 0.085(11) 0.100(13) -0.034(10) -0.032(10) 0.068(10)
C8 0.026(7) 0.096(14) 0.130(17) -0.018(12) -0.005(9) 0.022(9)
C9 0.039(7) 0.050(8) 0.093(12) -0.013(8) 0.003(8) 0.024(6)
C10 0.053(9) 0.085(12) 0.134(17) 0.012(11) 0.021(10) 0.048(9)
C11 0.077(12) 0.150(18) 0.086(12) 0.040(12) 0.017(10) 0.081(13)
C12 0.056(9) 0.120(14) 0.080(11) 0.035(10) 0.024(8) 0.053(10)
C13 0.040(7) 0.064(9) 0.082(11) 0.015(8) 0.004(7) 0.035(7)
C14 0.031(7) 0.069(9) 0.090(12) 0.018(8) -0.002(7) 0.031(7)
C15 0.019(6) 0.076(10) 0.088(11) 0.024(8) 0.008(7) 0.014(6)
C16 0.042(9) 0.132(16) 0.107(14) 0.052(12) -0.001(9) 0.035(10)
C17 0.081(9) 0.135(10) 0.089(9) 0.019(8) 0.003(7) 0.043(7)
C18 0.123(12) 0.183(13) 0.148(13) 0.014(9) 0.001(9) 0.069(9)
C19 0.088(9) 0.152(11) 0.101(10) 0.020(8) -0.011(8) 0.052(8)
C20 0.045(7) 0.104(9) 0.074(8) 0.025(7) 0.000(6) 0.021(6)
C21 0.029(7) 0.112(14) 0.092(12) 0.034(11) 0.000(8) 0.024(8)
Cl1 0.066(3) 0.153(5) 0.157(5) -0.078(4) -0.036(3) 0.051(3)
Cl2 0.063(2) 0.075(3) 0.099(3) 0.028(2) 0.008(2) 0.034(2)
Cl3 0.0410(18) 0.0410(18) 0.094(5) 0.000 0.000 0.0205(9)
Cl4 0.093(5) 0.105(6) 0.169(9) -0.021(5) -0.008(5) 0.058(5)
Tb1 0.0299(4) 0.0402(4) 0.0837(6) -0.0056(3) -0.0095(3) 0.0243(3)
N1 0.029(5) 0.043(6) 0.071(7) 0.000(5) 0.002(5) 0.023(5)
N2 0.063(7) 0.065(7) 0.073(8) -0.012(6) -0.024(6) 0.053(6)
N3 0.030(5) 0.024(5) 0.088(8) -0.003(5) 0.001(5) 0.014(4)
N4 0.037(6) 0.045(6) 0.061(7) -0.004(5) -0.006(5) 0.025(5)
N5 0.021(5) 0.059(7) 0.070(8) 0.009(6) 0.000(5) 0.013(5)
N6 0.025(5) 0.115(11) 0.062(7) 0.018(7) -0.003(5) 0.026(6)
N8 0.032(6) 0.082(8) 0.073(9) 0.033(7) -0.002(6) 0.020(6)
O1 0.065(6) 0.056(6) 0.090(7) 0.010(5) 0.007(5) 0.044(5)
O2 0.026(5) 0.140(10) 0.094(8) 0.056(7) 0.019(5) 0.029(6)
O3 0.027(5) 0.090(7) 0.086(7) 0.016(6) -0.006(5) 0.021(5)
O4 0.029(5) 0.112(9) 0.080(8) -0.023(7) -0.003(5) 0.024(6)
O5 0.081(8) 0.054(6) 0.211(14) -0.014(8) -0.063(9) 0.034(6)
O6 0.113(12) 0.113(12) 0.112(19) 0.000 0.000 0.056(6)
O7 0.063(7) 0.043(5) 0.176(11) -0.014(7) -0.022(7) 0.033(5)
O8 0.221(19) 0.151(16) 0.234(15) 0.002(12) -0.024(14) 0.125(14)
O9 0.112(8) 0.188(10) 0.185(8) -0.060(7) 0.024(7) 0.087(7)
O10 0.252(16) 0.277(16) 0.275(16) -0.002(10) 0.003(9) 0.127(10)
O11 0.29(2) 0.33(2) 0.219(17) 0.059(15) -0.095(15) 0.123(15)
O12 0.34(2) 0.32(2) 0.253(19) 0.016(16) -0.001(16) 0.128(16)
O13 0.47(3) 0.42(3) 0.44(3) -0.009(19) -0.042(19) 0.22(2)
O14 0.184(16) 0.272(19) 0.221(16) -0.010(15) -0.028(13) 0.090(14)
O15 0.39(3) 0.39(3) 0.43(3) 0.062(18) -0.014(18) 0.219(19)
Zn1 0.0238(7) 0.0642(10) 0.0740(11) 0.0104(8) 0.0016(7) 0.0164(7)
O16 0.64(9) 0.64(9) 0.42(11) 0.000 0.000 0.32(4)

loop_
_atom_type_symbol
_atom_type_description
_atom_type_scat_dispersion_real
_atom_type_scat_dispersion_imag
_atom_type_scat_source
C C 0.0033 0.0016 'International Tables Vol C Tables 4.2.6.8 and 6.1.1.4'
H H 0.0000 0.0000 'International Tables Vol C Tables 4.2.6.8 and 6.1.1.4'
N N 0.0061 0.0033 'International Tables Vol C Tables 4.2.6.8 and 6.1.1.4'
O O 0.0106 0.0060 'International Tables Vol C Tables 4.2.6.8 and 6.1.1.4'
Zn Zn 0.2839 1.4301 'International Tables Vol C Tables 4.2.6.8 and 6.1.1.4'
Tb Tb -0.1723 4.1537 'International Tables Vol C Tables 4.2.6.8 and 6.1.1.4'
Cl Cl 0.1484 0.1585 'International Tables Vol C Tables 4.2.6.8 and 6.1.1.4'

loop_
_geom_angle_atom_site_label_1
_geom_angle_atom_site_label_2
_geom_angle_atom_site_label_3
_geom_angle
_geom_angle_site_symmetry_1
_geom_angle_site_symmetry_3
O1 C1 C2 111.6(10) . .
C3 C2 C1 120.9(12) . .
N1 C2 C1 114.9(12) . .
N1 C2 C3 124.2(13) . .
C4 C3 C2 120.2(13) . .
C3 C4 C5 119.5(15) . .
C4 C5 C6 117.7(14) . .
C5 C6 C7 122.2(13) . .
N1 C6 C5 122.1(12) . .
N1 C6 C7 115.7(13) . .
N2 C7 C6 115.3(13) . .
O4 C8 C9 109.7(12) . .
C10 C9 C8 120.3(14) . .
N3 C9 C8 117.9(15) . .
N3 C9 C10 121.8(13) . .
C11 C10 C9 118.2(15) . .
C10 C11 C12 118.9(16) . .
C13 C12 C11 120.1(15) . .
C12 C13 C14 123.3(13) . .
C12 C13 N3 123.2(13) . .
N3 C13 C14 113.5(13) . .
N4 C14 C13 117.4(12) . .
N5 C15 C16 115.0(11) . .
O3 C15 C16 117.9(14) . .
O3 C15 N5 126.8(12) . .
C17 C16 C15 124.0(15) . .
N6 C16 C15 112.9(15) . .
N6 C16 C17 122.1(15) . .
C18 C17 C16 115(2) . .
C17 C18 C19 123(2) . .
C20 C19 C18 118(2) . .
C19 C20 C21 123.8(16) . .
C19 C20 N6 123.0(15) . .
N6 C20 C21 113.2(13) . .
N8 C21 C20 113.6(12) . .
O2 C21 C20 117.3(14) . .
O2 C21 N8 129.1(13) . .
O6 Cl3 O7 104.4(6) . .
O6 Cl3 O7 104.4(6) . 2_665
O6 Cl3 O7 104.4(6) . 3_565
O7 Cl3 O7 114.0(5) . 3_565
O7 Cl3 O7 114.0(5) 2_665 3_565
O7 Cl3 O7 114.0(5) . 2_665
Cl4 Cl4 O8 161.3(14) 4 .
Cl4 Cl4 O9 74.2(9) 4 4
Cl4 Cl4 O9 53.1(8) 4 .
Cl4 Cl4 O10 68.5(14) 4 .
Cl4 Cl4 O10 60.2(13) 4 4
O8 Cl4 O9 123.3(15) . .
O8 Cl4 O10 101.2(18) . 4
O9 Cl4 O8 123.2(16) 4 .
O9 Cl4 O9 99.2(13) 4 .
O9 Cl4 O10 127.0(17) 4 4
O9 Cl4 O10 87.2(14) 4 .
O10 Cl4 O8 103(2) . .
O10 Cl4 O9 115.9(16) . .
O10 Cl4 O9 75.0(12) 4 .
O10 Cl4 O10 53(2) . 4
N2 Tb1 N1 62.8(3) . .
N2 Tb1 N4 155.0(4) . .
N3 Tb1 N1 133.3(3) . .
N3 Tb1 N2 128.5(3) . .
N3 Tb1 N4 63.4(3) . .
N4 Tb1 N1 128.7(3) . .
O1 Tb1 N1 64.2(3) . .
O1 Tb1 N2 124.4(3) . .
O1 Tb1 N3 80.1(3) . .
O1 Tb1 N4 76.6(3) . .
O2 Tb1 N1 124.4(3) 8 .
O2 Tb1 N2 64.4(3) 8 .
O2 Tb1 N3 72.7(3) 8 .
O2 Tb1 N4 106.6(3) 8 .
O2 Tb1 O1 146.7(4) 8 .
O2 Tb1 O3 138.0(4) 8 .
O2 Tb1 O4 74.3(4) 8 .
O2 Tb1 O5 68.1(5) 8 .
O3 Tb1 N1 74.4(3) . .
O3 Tb1 N2 106.4(4) . .
O3 Tb1 N3 124.7(3) . .
O3 Tb1 N4 63.5(3) . .
O3 Tb1 O1 73.8(3) . .
O3 Tb1 O4 146.6(4) . .
O3 Tb1 O5 70.0(5) . .
O4 Tb1 N1 78.7(3) . .
O4 Tb1 N2 77.5(4) . .
O4 Tb1 N3 64.1(3) . .
O4 Tb1 N4 124.1(4) . .
O4 Tb1 O1 76.9(4) . .
O5 Tb1 N1 115.8(4) . .
O5 Tb1 N2 78.6(4) . .
O5 Tb1 N3 110.9(4) . .
O5 Tb1 N4 76.5(3) . .
O5 Tb1 O1 141.7(4) . .
O5 Tb1 O4 141.3(5) . .
C2 N1 C6 116.2(12) . .
C2 N1 Tb1 122.7(9) . .
C6 N1 Tb1 120.9(8) . .
C7 N2 Tb1 124.1(9) . .
C7 N2 N8 117.1(10) . 8
N8 N2 Tb1 118.8(8) 8 .
C9 N3 C13 117.7(12) . .
C9 N3 Tb1 119.4(9) . .
C13 N3 Tb1 121.7(8) . .
C14 N4 Tb1 121.4(8) . .
C14 N4 N5 117.2(10) . .
N5 N4 Tb1 121.0(8) . .
C15 N5 N4 108.9(9) . .
C15 N5 Zn1 116.0(8) . .
N4 N5 Zn1 134.9(8) . .
C16 N6 C20 118.5(13) . .
C16 N6 Zn1 120.7(10) . .
C20 N6 Zn1 119.7(9) . .
C21 N8 N2 109.2(11) . 9
C21 N8 Zn1 117.9(9) . .
N2 N8 Zn1 132.7(9) 9 .
C1 O1 Tb1 123.0(7) . .
C21 O2 Tb1 116.6(10) . 9
C15 O3 Tb1 118.5(9) . .
C8 O4 Tb1 120.1(8) . .
Cl4 O9 Cl4 52.7(9) 4 .
Cl4 O10 Cl4 51.2(12) . 4
O10 O10 Cl4 59.5(14) 4 4
O10 O10 Cl4 67.5(17) 4 .
Cl1 Zn1 Cl2 112.4(2) . .
N5 Zn1 Cl1 100.3(3) . .
N5 Zn1 Cl2 95.7(3) . .
N5 Zn1 N8 149.3(4) . .
N6 Zn1 Cl1 130.6(5) . .
N6 Zn1 Cl2 117.1(4) . .
N6 Zn1 N5 74.5(4) . .
N6 Zn1 N8 74.9(4) . .
N8 Zn1 Cl1 98.9(4) . .
N8 Zn1 Cl2 98.9(3) . .

loop_
_geom_bond_atom_site_label_1
_geom_bond_atom_site_label_2
_geom_bond_distance
_geom_bond_site_symmetry_2
C1 C2 1.510(18) .
C1 O1 1.421(7) .
C2 C3 1.349(19) .
C2 N1 1.344(15) .
C3 C4 1.334(19) .
C4 C5 1.391(19) .
C5 C6 1.41(2) .
C6 C7 1.441(18) .
C6 N1 1.356(16) .
C7 N2 1.296(18) .
C8 C9 1.46(2) .
C8 O4 1.420(19) .
C9 C10 1.43(2) .
C9 N3 1.332(16) .
C10 C11 1.37(2) .
C11 C12 1.37(2) .
C12 C13 1.34(2) .
C13 C14 1.466(18) .
C13 N3 1.351(16) .
C14 N4 1.289(16) .
C15 C16 1.47(2) .
C15 N5 1.343(17) .
C15 O3 1.279(15) .
C16 C17 1.40(2) .
C16 N6 1.334(17) .
C17 C18 1.36(3) .
C18 C19 1.38(3) .
C19 C20 1.32(2) .
C20 C21 1.52(2) .
C20 N6 1.339(18) .
C21 N8 1.295(18) .
C21 O2 1.290(16) .
Cl1 Zn1 2.263(5) .
Cl2 Zn1 2.267(4) .
Cl3 O6 1.38(2) .
Cl3 O7 1.398(9) 2_665
Cl3 O7 1.398(9) .
Cl3 O7 1.398(9) 3_565
Cl4 Cl4 1.301(18) 4
Cl4 O8 1.479(17) .
Cl4 O9 1.308(15) 4
Cl4 O9 1.574(14) .
Cl4 O10 1.45(3) .
Cl4 O10 1.55(3) 4
Tb1 N1 2.484(10) .
Tb1 N2 2.473(10) .
Tb1 N3 2.464(11) .
Tb1 N4 2.482(10) .
Tb1 O1 2.419(9) .
Tb1 O2 2.378(10) 8
Tb1 O3 2.384(9) .
Tb1 O4 2.406(10) .
Tb1 O5 2.401(11) .
N2 N8 1.397(14) 8
N4 N5 1.358(13) .
N5 Zn1 2.163(9) .
N6 Zn1 2.069(11) .
N8 N2 1.397(14) 9
N8 Zn1 2.168(11) .
O2 Tb1 2.378(10) 9
O9 Cl4 1.308(15) 4
O10 Cl4 1.55(3) 4
O10 O10 1.34(5) 4

loop_
_smtbx_masks_void_nr
_smtbx_masks_void_average_x
_smtbx_masks_void_average_y
_smtbx_masks_void_average_z
_smtbx_masks_void_volume
_smtbx_masks_void_count_electrons
1 0.000 0.000 -0.363 2993.7 1142.7
2 0.000 0.356 0.750 7.3 0.0
3 0.000 0.644 0.250 7.3 0.0
4 0.333 0.667 0.906 214.5 0.0
5 0.333 0.667 0.406 214.5 0.0
6 0.356 0.356 0.250 7.3 0.0
7 0.356 1.000 0.750 7.3 0.0
8 0.667 0.333 0.594 214.5 0.0
9 0.667 0.333 0.094 214.5 0.0
10 0.644 0.644 0.750 7.3 0.0
11 0.644 1.000 0.250 7.3 0.0
